data_7218788
loop_
_publ_author_name
'Tanaka, Tomohiro'
'Nouchi, Rie'
'Nakao, Yoshihide'
'Arikawa, Yasuhiro'
'Umakoshi, Keisuke'

_publ_section_title
;
 Highly luminescent imidoylamidinato platinum(ii) complexes formed by the
 coupling of 1H-pyrazole-1-carboxamidine with nitriles used as reaction
 solvents
;
_journal_issue 107
_journal_name_full 'RSC Adv.'
_journal_page_first 62186
_journal_paper_doi 10.1039/C4RA11744A
_journal_volume 4
_journal_year 2014
_chemical_formula_moiety 'C17 H18 N7 Pt 1+, B F4 1-'
_chemical_formula_sum 'C17 H18 B F4 N7 Pt'
_chemical_formula_weight 602.27
_chemical_name_systematic '[Pt(bpy){NH=C(pz)NC(Et)=NH}]BF4'
_space_group_IT_number 14
_symmetry_cell_setting monoclinic
_symmetry_Int_Tables_number 14
_symmetry_space_group_name_Hall '-P 2yn'
_symmetry_space_group_name_H-M 'P 1 21/n 1'
_atom_sites_solution_hydrogens geom
_atom_sites_solution_primary direct
_atom_sites_solution_secondary difmap
_cell_angle_alpha 90.0000
_cell_angle_beta 105.822(9)
_cell_angle_gamma 90.0000
_cell_formula_units_Z 4
_cell_length_a 8.173(5)
_cell_length_b 16.645(9)
_cell_length_c 14.314(7)
_cell_measurement_reflns_used 6066
_cell_measurement_temperature 93
_cell_measurement_theta_max 27.49
_cell_measurement_theta_min 3.20
_cell_volume 1873.5(18)
_computing_cell_refinement CrystalClear
_computing_data_collection 'CrystalClear (Rigaku Inc., 2008)'
_computing_data_reduction CrystalClear
_computing_molecular_graphics 'CrystalStructure 4.0'
_computing_publication_material 'CrystalStructure 4.0 (Rigaku, 2010)'
_computing_structure_refinement 'SHELXL97 (Sheldrick, 2008)'
_computing_structure_solution 'Il Milione (Burla, et al., 2007)'
_diffrn_ambient_temperature 93
_diffrn_detector_area_resol_mean 7.111
_diffrn_measured_fraction_theta_full 0.998
_diffrn_measured_fraction_theta_max 0.998
_diffrn_measurement_device_type 'Rigaku Saturn724'
_diffrn_measurement_method \w
_diffrn_radiation_type 'Mo K\a'
_diffrn_radiation_wavelength 0.71075
_diffrn_reflns_av_R_equivalents 0.0481
_diffrn_reflns_av_sigmaI/netI 0.0502
_diffrn_reflns_limit_h_max 10
_diffrn_reflns_limit_h_min -10
_diffrn_reflns_limit_k_max 20
_diffrn_reflns_limit_k_min -21
_diffrn_reflns_limit_l_max 18
_diffrn_reflns_limit_l_min -18
_diffrn_reflns_number 15362
_diffrn_reflns_theta_full 27.45
_diffrn_reflns_theta_max 27.46
_diffrn_standards_number 0
_exptl_absorpt_coefficient_mu 7.519
_exptl_absorpt_correction_T_max 0.860
_exptl_absorpt_correction_T_min 0.669
_exptl_absorpt_correction_type multi-scan
_exptl_absorpt_process_details 'REQAB (Rigaku, 1998)'
_exptl_crystal_colour yellow
_exptl_crystal_density_diffrn 2.135
_exptl_crystal_density_method 'not measured'
_exptl_crystal_description prism
_exptl_crystal_F_000 1152.00
_exptl_crystal_size_max 0.200
_exptl_crystal_size_mid 0.050
_exptl_crystal_size_min 0.020
_refine_diff_density_max 1.770
_refine_diff_density_min -1.040
_refine_ls_extinction_method none
_refine_ls_goodness_of_fit_ref 1.041
_refine_ls_hydrogen_treatment constr
_refine_ls_number_parameters 272
_refine_ls_number_reflns 4291
_refine_ls_number_restraints 0
_refine_ls_R_factor_gt 0.0328
_refine_ls_shift/su_max 0.003
_refine_ls_structure_factor_coef Fsqd
_refine_ls_weighting_details 'w = 1/[\s^2^(Fo^2^)+(0.0180P)^2^+0.0000P] where P=(Fo^2^+2Fc^2^)/3'
_refine_ls_weighting_scheme calc
_refine_ls_wR_factor_ref 0.0559
_reflns_number_gt 3499
_reflns_number_total 4291
_reflns_threshold_expression F^2^>2.0\s(F^2^)
_cod_data_source_file c4ra11744a2.cif
_cod_data_source_block 2b_1023401
_cod_original_cell_volume 1873.6(17)
_cod_database_code 7218788

loop_
_symmetry_equiv_pos_site_id
_symmetry_equiv_pos_as_xyz
1 +X,+Y,+Z
2 1/2-X,1/2+Y,1/2-Z
3 -X,-Y,-Z
4 1/2+X,1/2-Y,1/2+Z

loop_
_atom_site_label
_atom_site_type_symbol
_atom_site_fract_x
_atom_site_fract_y
_atom_site_fract_z
_atom_site_U_iso_or_equiv
_atom_site_adp_type
_atom_site_occupancy
_atom_site_symmetry_multiplicity
_atom_site_calc_flag
_atom_site_refinement_flags
Pt1 Pt 0.27613(2) 1.005551(9) 0.534859(11) 0.01196(6) Uani 1.0 4 d .
F1 F 0.3589(4) 0.75619(16) 0.61827(18) 0.0252(7) Uani 1.0 4 d .
F2 F 0.4273(4) 0.76194(17) 0.47501(19) 0.0306(8) Uani 1.0 4 d .
F3 F 0.5232(5) 0.65895(19) 0.5799(2) 0.0423(9) Uani 1.0 4 d .
F4 F 0.2453(4) 0.66644(16) 0.4991(3) 0.0333(8) Uani 1.0 4 d .
N1 N 0.2655(5) 0.9640(3) 0.6622(3) 0.0168(9) Uani 1.0 4 d .
N3 N 0.4209(5) 1.0630(2) 0.7702(3) 0.0156(9) Uani 1.0 4 d .
N5 N 0.4200(5) 1.0939(2) 0.6083(3) 0.0132(8) Uani 1.0 4 d .
N11 N 0.2683(5) 1.0421(2) 0.3983(3) 0.0129(8) Uani 1.0 4 d .
N21 N 0.1301(5) 0.9172(2) 0.4570(3) 0.0130(8) Uani 1.0 4 d .
N31 N 0.2877(5) 0.9598(2) 0.8259(3) 0.0150(8) Uani 1.0 4 d .
N32 N 0.2112(5) 0.8868(3) 0.8147(3) 0.0207(10) Uani 1.0 4 d .
C2 C 0.3273(5) 0.9979(3) 0.7466(3) 0.0131(9) Uani 1.0 4 d .
C4 C 0.4663(6) 1.1073(3) 0.7028(4) 0.0151(10) Uani 1.0 4 d .
C6 C 0.5836(6) 1.1756(3) 0.7425(4) 0.0197(11) Uani 1.0 4 d .
C7 C 0.5346(7) 1.2223(3) 0.8225(4) 0.0243(12) Uani 1.0 4 d .
C12 C 0.1732(6) 0.9947(3) 0.3255(3) 0.0147(10) Uani 1.0 4 d .
C13 C 0.1556(6) 1.0120(3) 0.2285(4) 0.0190(10) Uani 1.0 4 d .
C14 C 0.2397(6) 1.0779(3) 0.2040(4) 0.0222(11) Uani 1.0 4 d .
C15 C 0.3381(6) 1.1252(3) 0.2781(4) 0.0206(11) Uani 1.0 4 d .
C16 C 0.3486(6) 1.1056(3) 0.3732(4) 0.0167(10) Uani 1.0 4 d .
C22 C 0.0936(6) 0.9255(3) 0.3590(3) 0.0141(10) Uani 1.0 4 d .
C23 C -0.0068(6) 0.8698(3) 0.2978(4) 0.0179(11) Uani 1.0 4 d .
C24 C -0.0704(6) 0.8045(3) 0.3355(4) 0.0193(11) Uani 1.0 4 d .
C25 C -0.0313(6) 0.7966(3) 0.4348(4) 0.0194(11) Uani 1.0 4 d .
C26 C 0.0672(6) 0.8534(3) 0.4930(4) 0.0175(10) Uani 1.0 4 d .
C33 C 0.1846(7) 0.8720(3) 0.9008(4) 0.0214(11) Uani 1.0 4 d .
C34 C 0.2437(7) 0.9354(3) 0.9672(4) 0.0230(12) Uani 1.0 4 d .
C35 C 0.3082(6) 0.9903(3) 0.9172(3) 0.0188(10) Uani 1.0 4 d .
B1 B 0.3886(8) 0.7107(4) 0.5433(5) 0.0219(13) Uani 1.0 4 d .
H1 H 0.2136 0.9176 0.6620 0.0202 Uiso 1.0 4 calc R
H5 H 0.4580 1.1287 0.5728 0.0158 Uiso 1.0 4 calc R
H6A H 0.5848 1.2129 0.6888 0.0237 Uiso 1.0 4 calc R
H6B H 0.7003 1.1543 0.7685 0.0237 Uiso 1.0 4 calc R
H7A H 0.6308 1.2555 0.8575 0.0291 Uiso 1.0 4 calc R
H7B H 0.5048 1.1846 0.8677 0.0291 Uiso 1.0 4 calc R
H7C H 0.4368 1.2569 0.7936 0.0291 Uiso 1.0 4 calc R
H13 H 0.0864 0.9790 0.1791 0.0228 Uiso 1.0 4 calc R
H14 H 0.2301 1.0903 0.1379 0.0267 Uiso 1.0 4 calc R
H15 H 0.3974 1.1705 0.2635 0.0247 Uiso 1.0 4 calc R
H16 H 0.4157 1.1386 0.4234 0.0200 Uiso 1.0 4 calc R
H23 H -0.0320 0.8766 0.2294 0.0215 Uiso 1.0 4 calc R
H24 H -0.1396 0.7659 0.2940 0.0232 Uiso 1.0 4 calc R
H25 H -0.0725 0.7518 0.4628 0.0233 Uiso 1.0 4 calc R
H26 H 0.0920 0.8475 0.5614 0.0211 Uiso 1.0 4 calc R
H33 H 0.1322 0.8246 0.9158 0.0257 Uiso 1.0 4 calc R
H34 H 0.2391 0.9387 1.0327 0.0275 Uiso 1.0 4 calc R
H35 H 0.3582 1.0404 0.9408 0.0226 Uiso 1.0 4 calc R

loop_
_atom_site_aniso_label
_atom_site_aniso_U_11
_atom_site_aniso_U_22
_atom_site_aniso_U_33
_atom_site_aniso_U_12
_atom_site_aniso_U_13
_atom_site_aniso_U_23
Pt1 0.01239(9) 0.01089(10) 0.01261(10) 0.00188(8) 0.00343(6) -0.00018(7)
F1 0.0346(18) 0.0249(16) 0.0187(16) -0.0001(13) 0.0119(13) -0.0014(12)
F2 0.050(2) 0.0241(17) 0.0236(16) -0.0100(15) 0.0211(15) 0.0003(13)
F3 0.044(2) 0.058(3) 0.0293(18) 0.0291(17) 0.0173(16) 0.0153(16)
F4 0.037(2) 0.0258(17) 0.0390(18) -0.0082(14) 0.0131(15) -0.0080(14)
N1 0.022(3) 0.014(2) 0.014(2) -0.0019(17) 0.0040(17) -0.0006(16)
N3 0.018(2) 0.013(2) 0.016(2) -0.0024(16) 0.0046(17) 0.0005(16)
N5 0.013(2) 0.0093(19) 0.018(3) 0.0005(15) 0.0066(16) -0.0010(15)
N11 0.014(2) 0.013(2) 0.010(2) 0.0055(16) 0.0006(15) 0.0007(15)
N21 0.012(2) 0.0063(18) 0.019(3) 0.0028(15) 0.0014(16) 0.0008(15)
N31 0.016(2) 0.013(2) 0.018(3) -0.0024(16) 0.0070(16) 0.0007(16)
N32 0.021(3) 0.014(2) 0.029(3) -0.0033(17) 0.0086(19) 0.0012(17)
C2 0.013(2) 0.009(3) 0.017(3) 0.0029(19) 0.0053(17) 0.0003(19)
C4 0.012(3) 0.014(3) 0.019(3) 0.0027(19) 0.0041(19) -0.0006(19)
C6 0.022(3) 0.018(3) 0.021(3) -0.008(2) 0.010(3) -0.002(2)
C7 0.027(3) 0.021(3) 0.025(3) -0.006(3) 0.008(3) -0.008(3)
C12 0.016(3) 0.017(3) 0.012(3) 0.003(2) 0.0070(18) -0.0032(19)
C13 0.017(3) 0.021(3) 0.018(3) -0.003(2) 0.0032(19) -0.002(2)
C14 0.020(3) 0.025(3) 0.021(3) 0.007(3) 0.005(3) 0.003(3)
C15 0.022(3) 0.016(3) 0.027(3) 0.005(2) 0.011(3) 0.008(2)
C16 0.022(3) 0.008(3) 0.020(3) 0.0028(19) 0.006(2) -0.0006(19)
C22 0.011(3) 0.017(3) 0.015(3) 0.0078(19) 0.0047(19) -0.0024(19)
C23 0.015(3) 0.021(3) 0.016(3) 0.003(2) 0.003(2) -0.004(2)
C24 0.013(3) 0.017(3) 0.025(3) 0.0015(19) 0.001(2) -0.004(2)
C25 0.021(3) 0.018(3) 0.019(3) -0.005(2) 0.004(2) 0.000(2)
C26 0.019(3) 0.016(3) 0.018(3) -0.002(2) 0.005(2) 0.0025(19)
C33 0.021(3) 0.016(3) 0.028(3) 0.002(2) 0.008(3) 0.006(3)
C34 0.034(4) 0.020(3) 0.016(3) 0.000(3) 0.011(3) 0.003(2)
C35 0.022(3) 0.019(3) 0.015(3) -0.005(2) 0.0044(19) -0.005(2)
B1 0.026(4) 0.018(3) 0.025(4) 0.001(3) 0.012(3) 0.006(3)

loop_
_atom_type_symbol
_atom_type_description
_atom_type_scat_dispersion_real
_atom_type_scat_dispersion_imag
_atom_type_scat_source
C C 0.0033 0.0016
;
International Tables for Crystallography
(1992, Vol. C, Tables 4.2.6.8 and 6.1.1.4)
;
H H 0.0000 0.0000
;
International Tables for Crystallography
(1992, Vol. C, Table 6.1.1.4)
;
B B 0.0013 0.0007
;
International Tables for Crystallography
(1992, Vol. C, Tables 4.2.6.8 and 6.1.1.4)
;
F F 0.0171 0.0103
;
International Tables for Crystallography
(1992, Vol. C, Tables 4.2.6.8 and 6.1.1.4)
;
N N 0.0061 0.0033
;
International Tables for Crystallography
(1992, Vol. C, Tables 4.2.6.8 and 6.1.1.4)
;
Pt Pt -1.7033 8.3905
;
International Tables for Crystallography
(1992, Vol. C, Tables 4.2.6.8 and 6.1.1.4)
;

loop_
_geom_angle_atom_site_label_1
_geom_angle_atom_site_label_2
_geom_angle_atom_site_label_3
_geom_angle
_geom_angle_publ_flag
N1 Pt1 N5 86.57(16) yes
N1 Pt1 N11 174.80(14) yes
N1 Pt1 N21 94.91(16) yes
N5 Pt1 N11 98.38(15) yes
N5 Pt1 N21 178.52(16) yes
N11 Pt1 N21 80.15(15) yes
Pt1 N1 C2 126.9(4) yes
C2 N3 C4 121.6(4) yes
Pt1 N5 C4 128.9(4) yes
Pt1 N11 C12 115.0(3) yes
Pt1 N11 C16 127.1(3) yes
C12 N11 C16 117.9(4) yes
Pt1 N21 C22 115.1(3) yes
Pt1 N21 C26 126.4(3) yes
C22 N21 C26 118.5(4) yes
N32 N31 C2 120.4(4) yes
N32 N31 C35 112.2(4) yes
C2 N31 C35 127.2(4) yes
N31 N32 C33 104.1(4) yes
N1 C2 N3 130.1(5) yes
N1 C2 N31 115.8(4) yes
N3 C2 N31 114.1(4) yes
N3 C4 N5 125.7(4) yes
N3 C4 C6 114.8(4) yes
N5 C4 C6 119.5(5) yes
C4 C6 C7 113.6(5) yes
N11 C12 C13 121.7(4) yes
N11 C12 C22 114.5(4) yes
C13 C12 C22 123.8(4) yes
C12 C13 C14 119.6(4) yes
C13 C14 C15 118.6(5) yes
C14 C15 C16 119.2(5) yes
N11 C16 C15 123.1(4) yes
N21 C22 C12 115.2(4) yes
N21 C22 C23 120.8(5) yes
C12 C22 C23 124.0(4) yes
C22 C23 C24 120.2(5) yes
C23 C24 C25 118.4(4) yes
C24 C25 C26 119.6(5) yes
N21 C26 C25 122.5(5) yes
N32 C33 C34 111.9(5) yes
C33 C34 C35 105.0(5) yes
N31 C35 C34 106.9(4) yes
F1 B1 F2 109.1(4) yes
F1 B1 F3 109.6(4) yes
F1 B1 F4 109.9(5) yes
F2 B1 F3 109.7(5) yes
F2 B1 F4 109.2(4) yes
F3 B1 F4 109.2(4) yes
Pt1 N1 H1 116.541 no
C2 N1 H1 116.541 no
Pt1 N5 H5 115.562 no
C4 N5 H5 115.570 no
C4 C6 H6A 108.853 no
C4 C6 H6B 108.852 no
C7 C6 H6A 108.858 no
C7 C6 H6B 108.853 no
H6A C6 H6B 107.701 no
C6 C7 H7A 109.473 no
C6 C7 H7B 109.478 no
C6 C7 H7C 109.471 no
H7A C7 H7B 109.465 no
H7A C7 H7C 109.461 no
H7B C7 H7C 109.479 no
C12 C13 H13 120.204 no
C14 C13 H13 120.212 no
C13 C14 H14 120.716 no
C15 C14 H14 120.722 no
C14 C15 H15 120.417 no
C16 C15 H15 120.419 no
N11 C16 H16 118.456 no
C15 C16 H16 118.462 no
C22 C23 H23 119.921 no
C24 C23 H23 119.919 no
C23 C24 H24 120.802 no
C25 C24 H24 120.805 no
C24 C25 H25 120.172 no
C26 C25 H25 120.182 no
N21 C26 H26 118.759 no
C25 C26 H26 118.753 no
N32 C33 H33 124.062 no
C34 C33 H33 124.080 no
C33 C34 H34 127.498 no
C35 C34 H34 127.510 no
N31 C35 H35 126.553 no
C34 C35 H35 126.566 no

loop_
_geom_bond_atom_site_label_1
_geom_bond_atom_site_label_2
_geom_bond_distance
_geom_bond_publ_flag
Pt1 N1 1.974(4) yes
Pt1 N5 1.994(4) yes
Pt1 N11 2.031(4) yes
Pt1 N21 2.026(4) yes
F1 B1 1.388(7) yes
F2 B1 1.398(7) yes
F3 B1 1.382(7) yes
F4 B1 1.382(7) yes
N1 C2 1.304(6) yes
N3 C2 1.316(6) yes
N3 C4 1.345(7) yes
N5 C4 1.321(6) yes
N11 C12 1.368(5) yes
N11 C16 1.344(6) yes
N21 C22 1.360(6) yes
N21 C26 1.341(6) yes
N31 N32 1.355(6) yes
N31 C2 1.413(7) yes
N31 C35 1.368(6) yes
N32 C33 1.331(7) yes
C4 C6 1.496(7) yes
C6 C7 1.525(8) yes
C12 C13 1.386(7) yes
C12 C22 1.467(7) yes
C13 C14 1.389(7) yes
C14 C15 1.389(7) yes
C15 C16 1.380(7) yes
C22 C23 1.381(6) yes
C23 C24 1.377(7) yes
C24 C25 1.376(7) yes
C25 C26 1.368(6) yes
C33 C34 1.414(7) yes
C34 C35 1.354(7) yes
N1 H1 0.880 no
N5 H5 0.880 no
C6 H6A 0.990 no
C6 H6B 0.990 no
C7 H7A 0.980 no
C7 H7B 0.980 no
C7 H7C 0.980 no
C13 H13 0.950 no
C14 H14 0.950 no
C15 H15 0.950 no
C16 H16 0.950 no
C23 H23 0.950 no
C24 H24 0.950 no
C25 H25 0.950 no
C26 H26 0.950 no
C33 H33 0.950 no
C34 H34 0.950 no
C35 H35 0.950 no

loop_
_geom_contact_atom_site_label_1
_geom_contact_atom_site_label_2
_geom_contact_distance
_geom_contact_publ_flag
_geom_contact_site_symmetry_2
Pt1 N3 3.389(4) no .
N1 N32 2.672(6) no .
N1 C4 2.864(6) no .
N1 C26 3.121(6) no .
N1 C35 3.597(6) no .
N3 N32 3.541(6) no .
N3 C7 2.842(6) no .
N3 C35 2.792(7) no .
N5 C2 2.806(6) no .
N5 C16 3.260(7) no .
N11 C14 2.791(7) no .
N21 C24 2.769(6) no .
N31 C4 3.560(7) no .
C2 C33 3.467(7) no .
C2 C34 3.563(8) no .
C12 C15 2.737(7) no .
C13 C16 2.725(6) no .
C13 C23 3.010(7) no .
C22 C25 2.725(7) no .
C23 C26 2.707(7) no .
Pt1 N21 3.592(5) no 3_576
Pt1 C16 3.516(5) no 3_676
Pt1 C26 3.596(5) no 3_576
F1 C7 3.588(7) no 2_546
F1 C15 3.198(6) no 3_676
F1 C16 3.296(6) no 3_676
F1 C23 3.266(6) no 4_565
F1 C24 3.170(6) no 4_565
F1 C25 3.599(5) no .
F1 C26 3.031(5) no .
F2 N5 3.090(5) no 3_676
F2 N21 3.507(5) no .
F2 C6 3.260(6) no 3_676
F2 C16 3.281(5) no 3_676
F2 C26 3.385(6) no .
F2 C33 3.427(7) no 4_564
F3 C6 3.523(6) no 2_646
F3 C13 3.541(6) no 4_565
F3 C23 3.229(6) no 4_565
F3 C33 3.229(7) no 4_564
F3 C34 3.147(7) no 4_564
F4 C14 3.291(7) no 2_545
F4 C25 3.084(6) no .
F4 C26 3.427(6) no .
F4 C35 3.242(6) no 2_546
N1 C15 3.452(7) no 3_676
N1 C16 3.524(7) no 3_676
N1 C22 3.407(6) no 3_576
N3 C14 3.573(7) no 3_676
N3 C23 3.443(6) no 3_576
N5 F2 3.090(5) no 3_676
N5 N11 3.428(6) no 3_676
N5 C12 3.523(6) no 3_676
N5 C24 3.595(7) no 3_576
N5 C25 3.568(6) no 3_576
N11 N5 3.428(6) no 3_676
N21 Pt1 3.592(5) no 3_576
N21 F2 3.507(5) no .
N31 C13 3.523(6) no 3_576
N32 C13 3.345(6) no 3_576
C2 C15 3.511(7) no 3_676
C2 C22 3.593(6) no 3_576
C2 C23 3.348(7) no 3_576
C4 C12 3.519(7) no 3_676
C4 C13 3.579(7) no 3_676
C4 C24 3.457(7) no 3_576
C6 F2 3.260(6) no 3_676
C6 F3 3.523(6) no 2_656
C7 F1 3.588(7) no 2_556
C12 N5 3.523(6) no 3_676
C12 C4 3.519(7) no 3_676
C13 F3 3.541(6) no 4_464
C13 N31 3.523(6) no 3_576
C13 N32 3.345(6) no 3_576
C13 C4 3.579(7) no 3_676
C13 C33 3.475(7) no 3_576
C14 F4 3.291(7) no 2_555
C14 N3 3.573(7) no 3_676
C14 C33 3.483(7) no 3_576
C15 F1 3.198(6) no 3_676
C15 N1 3.452(7) no 3_676
C15 C2 3.511(7) no 3_676
C16 Pt1 3.516(5) no 3_676
C16 F1 3.296(6) no 3_676
C16 F2 3.281(5) no 3_676
C16 N1 3.524(7) no 3_676
C22 N1 3.407(6) no 3_576
C22 C2 3.593(6) no 3_576
C23 F1 3.266(6) no 4_464
C23 F3 3.229(6) no 4_464
C23 N3 3.443(6) no 3_576
C23 C2 3.348(7) no 3_576
C24 F1 3.170(6) no 4_464
C24 N5 3.595(7) no 3_576
C24 C4 3.457(7) no 3_576
C25 F1 3.599(5) no .
C25 F4 3.084(6) no .
C25 N5 3.568(6) no 3_576
C25 C33 3.590(7) no 4_464
C26 Pt1 3.596(5) no 3_576
C26 F1 3.031(5) no .
C26 F2 3.385(6) no .
C26 F4 3.427(6) no .
C26 B1 3.469(8) no .
C33 F2 3.427(7) no 4_465
C33 F3 3.229(7) no 4_465
C33 C13 3.475(7) no 3_576
C33 C14 3.483(7) no 3_576
C33 C25 3.590(7) no 4_565
C34 F3 3.147(7) no 4_465
C35 F4 3.242(6) no 2_556
C35 C35 3.392(6) no 3_677
B1 C26 3.469(8) no .
Pt1 H16 3.1219 no .
Pt1 H26 3.1051 no .
N1 H5 3.5673 no .
N1 H26 2.5951 no .
N3 H1 3.1128 no .
N3 H5 3.1200 no .
N3 H6A 3.1989 no .
N3 H6B 2.7494 no .
N3 H7B 2.4480 no .
N3 H7C 3.2435 no .
N3 H35 2.6559 no .
N5 H1 3.5714 no .
N5 H6A 2.4942 no .
N5 H6B 2.9416 no .
N5 H16 2.7402 no .
N11 H5 2.9345 no .
N11 H13 3.2574 no .
N11 H15 3.2427 no .
N21 H1 2.8254 no .
N21 H23 3.2363 no .
N21 H25 3.2245 no .
N31 H1 2.3645 no .
N31 H33 3.0365 no .
N31 H34 3.1112 no .
N32 H1 2.2510 no .
N32 H26 3.5496 no .
N32 H34 3.1845 no .
N32 H35 3.1708 no .
C2 H35 2.8126 no .
C4 H7A 3.3423 no .
C4 H7B 2.6302 no .
C4 H7C 2.8479 no .
C6 H5 2.4901 no .
C12 H14 3.2614 no .
C12 H16 3.1804 no .
C12 H23 2.7038 no .
C13 H15 3.2525 no .
C13 H23 2.7278 no .
C14 H16 3.2386 no .
C15 H13 3.2513 no .
C16 H5 2.7779 no .
C16 H14 3.2510 no .
C22 H13 2.7101 no .
C22 H24 3.2530 no .
C22 H26 3.1782 no .
C23 H13 2.7334 no .
C23 H25 3.2284 no .
C24 H26 3.2233 no .
C25 H23 3.2266 no .
C26 H1 2.6172 no .
C26 H24 3.2347 no .
C33 H1 3.5714 no .
C33 H35 3.1230 no .
C35 H33 3.1078 no .
H1 H26 1.9085 no .
H5 H6A 2.2039 no .
H5 H6B 2.9870 no .
H5 H16 2.0787 no .
H6A H7A 2.4454 no .
H6A H7B 2.8503 no .
H6A H7C 2.2884 no .
H6B H7A 2.2753 no .
H6B H7B 2.4624 no .
H6B H7C 2.8462 no .
H7B H35 2.9950 no .
H13 H14 2.3523 no .
H13 H23 2.1773 no .
H14 H15 2.3550 no .
H15 H16 2.3134 no .
H23 H24 2.3376 no .
H24 H25 2.3396 no .
H25 H26 2.3025 no .
H33 H34 2.5244 no .
H34 H35 2.4981 no .
Pt1 H16 3.4119 no 3_676
F1 H1 3.0708 no .
F1 H7B 3.2592 no 2_546
F1 H7C 3.0161 no 2_546
F1 H15 2.5455 no 3_676
F1 H16 2.7228 no 3_676
F1 H23 2.7271 no 4_565
F1 H24 2.5390 no 4_565
F1 H26 2.6011 no .
F2 H5 2.2390 no 3_676
F2 H6A 2.3570 no 3_676
F2 H14 3.3616 no 2_545
F2 H16 2.3421 no 3_676
F2 H26 3.5944 no .
F2 H33 2.5247 no 4_564
F3 H6B 2.6739 no 2_646
F3 H7A 3.1624 no 2_646
F3 H13 2.6754 no 4_565
F3 H14 3.4346 no 2_545
F3 H15 3.5648 no 3_676
F3 H16 3.4086 no 3_676
F3 H23 2.3789 no 4_565
F3 H33 2.7443 no 4_564
F3 H34 2.6198 no 4_564
F4 H7B 3.1666 no 2_546
F4 H14 2.3895 no 2_545
F4 H23 3.3799 no 4_565
F4 H25 2.8808 no .
F4 H26 3.4729 no .
F4 H35 2.5002 no 2_546
N1 H15 3.4831 no 3_676
N1 H16 3.5981 no 3_676
N3 H23 3.3352 no 3_576
N3 H34 3.3778 no 3_677
N11 H5 3.5707 no 3_676
N11 H7A 3.5492 no 4_474
N21 H5 3.5893 no 3_676
N31 H13 3.2049 no 3_576
N31 H23 3.3928 no 3_576
N32 H7C 2.7433 no 2_546
N32 H13 3.3204 no 3_576
N32 H24 2.8705 no 4_565
N32 H25 3.3018 no 4_565
C2 H23 3.2804 no 3_576
C4 H24 3.4127 no 3_576
C6 H15 3.5787 no 4_575
C6 H33 3.4946 no 2_556
C7 H24 3.2103 no 3_576
C7 H25 3.0439 no 2_556
C7 H26 3.0191 no 2_556
C7 H34 3.5790 no 3_677
C12 H1 3.5299 no 3_576
C12 H6B 3.1292 no 3_676
C13 H6B 3.0048 no 3_676
C13 H34 3.2950 no 1_554
C14 H33 3.4596 no 3_576
C14 H34 3.3725 no 1_554
C15 H1 3.5997 no 3_676
C15 H6A 3.4258 no 4_474
C15 H7A 3.0248 no 4_474
C16 H7A 2.8880 no 4_474
C22 H1 3.5777 no 3_576
C22 H6B 3.0999 no 3_676
C23 H6B 2.9377 no 3_676
C24 H7C 3.2263 no 3_576
C24 H15 3.1749 no 2_545
C25 H7A 3.3597 no 2_546
C25 H7B 3.3437 no 2_546
C25 H33 3.3614 no 4_464
C26 H7A 3.4271 no 2_546
C26 H7B 3.5863 no 2_546
C26 H7C 3.4602 no 2_546
C33 H6A 3.4591 no 2_546
C33 H7C 3.3009 no 2_546
C33 H13 3.3134 no 3_576
C33 H14 3.3413 no 3_576
C33 H24 3.2976 no 4_565
C33 H25 2.8319 no 4_565
C34 H7B 3.3388 no 3_677
C34 H13 3.2580 no 3_576
C34 H14 3.5749 no 1_556
C34 H25 3.4672 no 4_565
C34 H35 3.1855 no 3_677
C35 H13 3.1841 no 3_576
C35 H23 3.4386 no 3_576
C35 H35 2.9674 no 3_677
B1 H5 3.5532 no 3_676
B1 H14 3.2120 no 2_545
B1 H15 3.4608 no 3_676
B1 H16 2.9436 no 3_676
B1 H23 2.9466 no 4_565
B1 H26 3.3879 no .
B1 H33 3.1024 no 4_564
B1 H35 3.5212 no 2_546
H1 F1 3.0708 no .
H1 C12 3.5299 no 3_576
H1 C15 3.5997 no 3_676
H1 C22 3.5777 no 3_576
H1 H7C 3.0826 no 2_546
H1 H15 3.3984 no 3_676
H5 F2 2.2390 no 3_676
H5 N11 3.5707 no 3_676
H5 N21 3.5893 no 3_676
H5 B1 3.5532 no 3_676
H5 H33 3.3574 no 2_556
H6A F2 2.3570 no 3_676
H6A C15 3.4258 no 4_575
H6A C33 3.4591 no 2_556
H6A H15 3.1540 no 4_575
H6A H33 2.7190 no 2_556
H6B F3 2.6739 no 2_656
H6B C12 3.1292 no 3_676
H6B C13 3.0048 no 3_676
H6B C22 3.0999 no 3_676
H6B C23 2.9377 no 3_676
H6B H13 2.7958 no 3_676
H6B H15 3.3409 no 4_575
H6B H23 2.7516 no 3_676
H6B H34 3.1586 no 3_677
H7A F3 3.1624 no 2_656
H7A N11 3.5492 no 4_575
H7A C15 3.0248 no 4_575
H7A C16 2.8880 no 4_575
H7A C25 3.3597 no 2_556
H7A C26 3.4271 no 2_556
H7A H15 3.1095 no 4_575
H7A H16 2.8663 no 4_575
H7A H25 2.7415 no 2_556
H7A H26 2.8567 no 2_556
H7A H33 3.5551 no 3_677
H7B F1 3.2592 no 2_556
H7B F4 3.1666 no 2_556
H7B C25 3.3437 no 2_556
H7B C26 3.5863 no 2_556
H7B C34 3.3388 no 3_677
H7B H24 3.3433 no 3_576
H7B H25 2.5908 no 2_556
H7B H26 3.0740 no 2_556
H7B H34 2.9992 no 3_677
H7C F1 3.0161 no 2_556
H7C N32 2.7433 no 2_556
H7C C24 3.2263 no 3_576
H7C C26 3.4602 no 2_556
H7C C33 3.3009 no 2_556
H7C H1 3.0826 no 2_556
H7C H24 2.4404 no 3_576
H7C H25 3.3595 no 2_556
H7C H26 2.6280 no 2_556
H7C H33 3.1062 no 2_556
H13 F3 2.6754 no 4_464
H13 N31 3.2049 no 3_576
H13 N32 3.3204 no 3_576
H13 C33 3.3134 no 3_576
H13 C34 3.2580 no 3_576
H13 C35 3.1841 no 3_576
H13 H6B 2.7958 no 3_676
H13 H34 2.7982 no 1_554
H13 H35 3.5851 no 3_576
H14 F2 3.3616 no 2_555
H14 F3 3.4346 no 2_555
H14 F4 2.3895 no 2_555
H14 C33 3.3413 no 3_576
H14 C34 3.5749 no 1_554
H14 B1 3.2120 no 2_555
H14 H33 3.1820 no 3_576
H14 H34 2.9497 no 1_554
H14 H35 3.3696 no 1_554
H15 F1 2.5455 no 3_676
H15 F3 3.5648 no 3_676
H15 N1 3.4831 no 3_676
H15 C6 3.5787 no 4_474
H15 C24 3.1749 no 2_555
H15 B1 3.4608 no 3_676
H15 H1 3.3984 no 3_676
H15 H6A 3.1540 no 4_474
H15 H6B 3.3409 no 4_474
H15 H7A 3.1095 no 4_474
H15 H23 3.5955 no 2_555
H15 H24 2.8298 no 2_555
H16 Pt1 3.4119 no 3_676
H16 F1 2.7228 no 3_676
H16 F2 2.3421 no 3_676
H16 F3 3.4086 no 3_676
H16 N1 3.5981 no 3_676
H16 B1 2.9436 no 3_676
H16 H7A 2.8663 no 4_474
H23 F1 2.7271 no 4_464
H23 F3 2.3789 no 4_464
H23 F4 3.3799 no 4_464
H23 N3 3.3352 no 3_576
H23 N31 3.3928 no 3_576
H23 C2 3.2804 no 3_576
H23 C35 3.4386 no 3_576
H23 B1 2.9466 no 4_464
H23 H6B 2.7516 no 3_676
H23 H15 3.5955 no 2_545
H23 H35 3.3778 no 3_576
H24 F1 2.5390 no 4_464
H24 N32 2.8705 no 4_464
H24 C4 3.4127 no 3_576
H24 C7 3.2103 no 3_576
H24 C33 3.2976 no 4_464
H24 H7B 3.3433 no 3_576
H24 H7C 2.4404 no 3_576
H24 H15 2.8298 no 2_545
H24 H33 3.2500 no 4_464
H25 F4 2.8808 no .
H25 N32 3.3018 no 4_464
H25 C7 3.0439 no 2_546
H25 C33 2.8319 no 4_464
H25 C34 3.4672 no 4_464
H25 H7A 2.7415 no 2_546
H25 H7B 2.5908 no 2_546
H25 H7C 3.3595 no 2_546
H25 H33 2.6480 no 4_464
H26 F1 2.6011 no .
H26 F2 3.5944 no .
H26 F4 3.4729 no .
H26 C7 3.0191 no 2_546
H26 B1 3.3879 no .
H26 H7A 2.8567 no 2_546
H26 H7B 3.0740 no 2_546
H26 H7C 2.6280 no 2_546
H33 F2 2.5247 no 4_465
H33 F3 2.7443 no 4_465
H33 C6 3.4946 no 2_546
H33 C14 3.4596 no 3_576
H33 C25 3.3614 no 4_565
H33 B1 3.1024 no 4_465
H33 H5 3.3574 no 2_546
H33 H6A 2.7190 no 2_546
H33 H7A 3.5551 no 3_677
H33 H7C 3.1062 no 2_546
H33 H14 3.1820 no 3_576
H33 H24 3.2500 no 4_565
H33 H25 2.6480 no 4_565
H34 F3 2.6198 no 4_465
H34 N3 3.3778 no 3_677
H34 C7 3.5790 no 3_677
H34 C13 3.2950 no 1_556
H34 C14 3.3725 no 1_556
H34 H6B 3.1586 no 3_677
H34 H7B 2.9992 no 3_677
H34 H13 2.7982 no 1_556
H34 H14 2.9497 no 1_556
H34 H35 3.2275 no 3_677
H35 F4 2.5002 no 2_556
H35 C34 3.1855 no 3_677
H35 C35 2.9674 no 3_677
H35 B1 3.5212 no 2_556
H35 H13 3.5851 no 3_576
H35 H14 3.3696 no 1_556
H35 H23 3.3778 no 3_576
H35 H34 3.2275 no 3_677
H35 H35 2.8131 no 3_677

loop_
_geom_hbond_atom_site_label_D
_geom_hbond_atom_site_label_H
_geom_hbond_atom_site_label_A
_geom_hbond_distance_DA
_geom_hbond_distance_DH
_geom_hbond_distance_HA
_geom_hbond_angle_DHA
_geom_hbond_publ_flag
N1 H1 N32 2.672(6) 0.880 2.251 109.2 no

loop_
_geom_torsion_atom_site_label_1
_geom_torsion_atom_site_label_2
_geom_torsion_atom_site_label_3
_geom_torsion_atom_site_label_4
_geom_torsion
_geom_torsion_publ_flag
N1 Pt1 N5 C4 -1.9(3) no
N5 Pt1 N1 C2 5.0(3) no
N1 Pt1 N21 C22 175.9(3) no
N1 Pt1 N21 C26 -3.5(3) no
N21 Pt1 N1 C2 -174.9(3) no
N5 Pt1 N11 C12 -178.6(3) no
N5 Pt1 N11 C16 3.0(3) no
N11 Pt1 N5 C4 176.4(3) no
N11 Pt1 N21 C22 -2.5(3) no
N11 Pt1 N21 C26 178.1(3) no
N21 Pt1 N11 C12 1.4(3) no
N21 Pt1 N11 C16 -177.0(4) no
Pt1 N1 C2 N3 -5.7(7) no
Pt1 N1 C2 N31 173.8(3) no
C2 N3 C4 N5 2.6(7) no
C2 N3 C4 C6 -175.5(4) no
C4 N3 C2 N1 1.1(7) no
C4 N3 C2 N31 -178.4(4) no
Pt1 N5 C4 N3 -1.2(7) no
Pt1 N5 C4 C6 176.7(3) no
Pt1 N11 C12 C13 179.9(3) no
Pt1 N11 C12 C22 -0.1(5) no
Pt1 N11 C16 C15 178.9(3) no
C12 N11 C16 C15 0.5(7) no
C16 N11 C12 C13 -1.5(6) no
C16 N11 C12 C22 178.4(4) no
Pt1 N21 C22 C12 3.1(5) no
Pt1 N21 C22 C23 -179.1(3) no
Pt1 N21 C26 C25 179.7(3) no
C22 N21 C26 C25 0.3(7) no
C26 N21 C22 C12 -177.4(4) no
C26 N21 C22 C23 0.3(6) no
N32 N31 C2 N1 8.9(6) no
N32 N31 C2 N3 -171.5(4) no
C2 N31 N32 C33 -176.4(4) no
N32 N31 C35 C34 0.3(5) no
C35 N31 N32 C33 -0.2(5) no
C2 N31 C35 C34 176.2(4) no
C35 N31 C2 N1 -166.7(4) no
C35 N31 C2 N3 12.9(6) no
N31 N32 C33 C34 0.1(5) no
N3 C4 C6 C7 -43.2(5) no
N5 C4 C6 C7 138.6(4) no
N11 C12 C13 C14 1.7(7) no
N11 C12 C22 N21 -2.0(6) no
N11 C12 C22 C23 -179.6(4) no
C13 C12 C22 N21 178.0(4) no
C13 C12 C22 C23 0.3(7) no
C22 C12 C13 C14 -178.3(4) no
C12 C13 C14 C15 -0.7(7) no
C13 C14 C15 C16 -0.3(7) no
C14 C15 C16 N11 0.4(8) no
N21 C22 C23 C24 -0.5(7) no
C12 C22 C23 C24 177.1(4) no
C22 C23 C24 C25 -0.0(7) no
C23 C24 C25 C26 0.6(7) no
C24 C25 C26 N21 -0.8(8) no
N32 C33 C34 C35 0.1(6) no
C33 C34 C35 N31 -0.2(5) no
